data_4088977
loop_
_publ_author_name
'Kurogi, Takashi'
'Kamitani, Masahiro'
'Manor, Brian C.'
'Carroll, Patrick J.'
'Mindiola, Daniel J.'

_publ_section_title
;
 Reactivity Studies of a Zirconium Methylidene Complex: Group Transfer and
 Methylenation Reactions
;
_journal_issue 1
_journal_name_full Organometallics
_journal_page_first 74
_journal_paper_doi 10.1021/acs.organomet.6b00594
_journal_volume 36
_journal_year 2016
_chemical_formula_moiety 'C52 H69 N O2 P2 Zr, C5 H12'
_chemical_formula_sum 'C57 H81 N O2 P2 Zr'
_chemical_formula_weight 965.38
_space_group_crystal_system orthorhombic
_space_group_IT_number 29
_space_group_name_Hall 'P 2c -2ac'
_space_group_name_H-M_alt 'P c a 21'
_atom_sites_solution_hydrogens geom
_audit_creation_date 2016-05-17
_audit_creation_method
;
Olex2 1.2
(compiled 2016.02.16 svn.r3265 for OlexSys, GUI svn.r5155)
;
_cell_angle_alpha 90
_cell_angle_beta 90
_cell_angle_gamma 90
_cell_formula_units_Z 4
_cell_length_a 31.3061(15)
_cell_length_b 10.3460(5)
_cell_length_c 16.5525(9)
_cell_measurement_reflns_used 9853
_cell_measurement_temperature 100(1)
_cell_measurement_theta_max 27.45
_cell_measurement_theta_min 2.36
_cell_volume 5361.2(5)
_computing_data_collection 'Bruker APEX2'
_computing_data_reduction 'Bruker SAINT'
_computing_molecular_graphics 'Yadokari-XG 2009 (Wakita Nemoto et al., 2009)'
_computing_publication_material 'Olex2 (Dolomanov et al., 2009)'
_computing_structure_refinement 'ShelXL (Sheldrick, 2015)'
_computing_structure_solution 'ShelXS-1997 (Sheldrick, 2008)'
_diffrn_ambient_temperature 100(1)
_diffrn_measured_fraction_theta_full 1.000
_diffrn_measured_fraction_theta_max 1.000
_diffrn_measurement_device 'CCD Area Detector'
_diffrn_measurement_device_type 'Bruker APEXII'
_diffrn_measurement_method 'phi and omega scans'
_diffrn_radiation_monochromator graphite
_diffrn_radiation_source 'sealed tube'
_diffrn_radiation_type MoK\a
_diffrn_radiation_wavelength 0.71073
_diffrn_reflns_av_R_equivalents 0.1057
_diffrn_reflns_av_unetI/netI 0.0906
_diffrn_reflns_Laue_measured_fraction_full 1.000
_diffrn_reflns_Laue_measured_fraction_max 1.000
_diffrn_reflns_limit_h_max 40
_diffrn_reflns_limit_h_min -40
_diffrn_reflns_limit_k_max 11
_diffrn_reflns_limit_k_min -13
_diffrn_reflns_limit_l_max 21
_diffrn_reflns_limit_l_min -21
_diffrn_reflns_number 61558
_diffrn_reflns_point_group_measured_fraction_full 0.996
_diffrn_reflns_point_group_measured_fraction_max 0.988
_diffrn_reflns_theta_full 25.242
_diffrn_reflns_theta_max 27.498
_diffrn_reflns_theta_min 1.301
_exptl_absorpt_coefficient_mu 0.304
_exptl_absorpt_correction_T_max 0.7456
_exptl_absorpt_correction_T_min 0.6062
_exptl_absorpt_correction_type multi-scan
_exptl_absorpt_process_details '(SADABS; Sheldrick, 2007)'
_exptl_crystal_colour brown
_exptl_crystal_density_diffrn 1.196
_exptl_crystal_description block
_exptl_crystal_F_000 2064
_exptl_crystal_size_max 0.15
_exptl_crystal_size_mid 0.10
_exptl_crystal_size_min 0.10
_refine_diff_density_max 1.564
_refine_diff_density_min -0.446
_refine_diff_density_rms 0.087
_refine_ls_abs_structure_details
;
 Flack x determined using 3363 quotients [(I+)-(I-)]/[(I+)+(I-)]
 (Parsons, Flack and Wagner, Acta Cryst. B69 (2013) 249-259).
;
_refine_ls_abs_structure_Flack -0.04(2)
_refine_ls_extinction_method none
_refine_ls_goodness_of_fit_ref 1.024
_refine_ls_hydrogen_treatment constr
_refine_ls_matrix_type full
_refine_ls_number_parameters 610
_refine_ls_number_reflns 12168
_refine_ls_number_restraints 63
_refine_ls_restrained_S_all 1.025
_refine_ls_R_factor_all 0.0890
_refine_ls_R_factor_gt 0.0552
_refine_ls_shift/su_max 0.000
_refine_ls_shift/su_mean 0.000
_refine_ls_structure_factor_coef Fsqd
_refine_ls_weighting_details 'w=1/[\s^2^(Fo^2^)+(0.0677P)^2^+0.7253P] where P=(Fo^2^+2Fc^2^)/3'
_refine_ls_weighting_scheme calc
_refine_ls_wR_factor_gt 0.1180
_refine_ls_wR_factor_ref 0.1343
_reflns_Friedel_coverage 0.908
_reflns_Friedel_fraction_full 0.991
_reflns_Friedel_fraction_max 0.975
_reflns_number_gt 8974
_reflns_number_total 12168
_reflns_threshold_expression 'I > 2\s(I)'
_cod_data_source_file om6b00594_si_002.cif
_cod_data_source_block UP9068
_cod_database_code 4088977
_shelx_space_group_comment
;
The symmetry employed for this shelxl refinement is uniquely defined
by the following loop, which should always be used as a source of
symmetry information in preference to the above space-group names.
They are only intended as comments.
;
_shelx_shelxl_version_number 2014/7
_olex2_submission_special_instructions 'No special instructions were received'

loop_
_space_group_symop_operation_xyz
'x, y, z'
'-x, -y, z+1/2'
'-x+1/2, y, z+1/2'
'x+1/2, -y, z'

loop_
_atom_site_label
_atom_site_type_symbol
_atom_site_fract_x
_atom_site_fract_y
_atom_site_fract_z
_atom_site_U_iso_or_equiv
_atom_site_adp_type
_atom_site_occupancy
_atom_site_site_symmetry_order
_atom_site_calc_flag
_atom_site_refinement_flags_posn
_atom_site_refinement_flags_adp
_atom_site_refinement_flags_occupancy
_atom_site_disorder_assembly
_atom_site_disorder_group
Zr1 Zr 0.11199(2) 0.25595(5) 0.42907(4) 0.01502(13) Uani 1 1 d . . . . .
P1 P 0.19686(5) 0.26628(13) 0.47384(10) 0.0188(3) Uani 1 1 d . . . . .
P2 P 0.04186(5) 0.41080(14) 0.38921(10) 0.0188(3) Uani 1 1 d . . . . .
O1 O 0.08954(13) 0.2267(4) 0.5396(2) 0.0205(9) Uani 1 1 d . . . . .
O2 O 0.11463(12) 0.2450(3) 0.3108(3) 0.0177(9) Uani 1 1 d . . . . .
N1 N 0.13280(13) 0.4592(4) 0.4312(3) 0.0169(9) Uani 1 1 d . . . . .
C1 C 0.16460(19) 0.5109(6) 0.4840(4) 0.0201(13) Uani 1 1 d . . . . .
C2 C 0.19778(18) 0.4308(5) 0.5107(4) 0.0206(13) Uani 1 1 d . . . . .
C3 C 0.2270(2) 0.4780(6) 0.5674(4) 0.0297(15) Uani 1 1 d . . . . .
H3 H 0.2490 0.4241 0.5845 0.039 Uiso 1 1 calc R . . . .
C4 C 0.2246(2) 0.5998(6) 0.5989(4) 0.0354(17) Uani 1 1 d . . . . .
C5 C 0.1918(2) 0.6796(6) 0.5704(4) 0.0309(16) Uani 1 1 d . . . . .
H5 H 0.1896 0.7636 0.5899 0.041 Uiso 1 1 calc R . . . .
C6 C 0.16246(19) 0.6363(6) 0.5138(4) 0.0225(14) Uani 1 1 d . . . . .
H6 H 0.1411 0.6917 0.4956 0.030 Uiso 1 1 calc R . . . .
C7 C 0.2551(3) 0.6455(7) 0.6630(5) 0.053(3) Uani 1 1 d . . . . .
H7A H 0.2401 0.6540 0.7133 0.080 Uiso 1 1 calc GR . . . .
H7B H 0.2667 0.7278 0.6476 0.080 Uiso 1 1 calc GR . . . .
H7C H 0.2778 0.5840 0.6689 0.080 Uiso 1 1 calc GR . . . .
C8 C 0.23514(19) 0.2594(6) 0.3891(4) 0.0261(13) Uani 1 1 d . . . . .
H8 H 0.2326 0.1734 0.3648 0.035 Uiso 1 1 calc R . . . .
C9 C 0.2236(2) 0.3569(6) 0.3243(4) 0.0282(15) Uani 1 1 d . . . . .
H9A H 0.2278 0.4428 0.3447 0.042 Uiso 1 1 calc GR . . . .
H9B H 0.1942 0.3458 0.3091 0.042 Uiso 1 1 calc GR . . . .
H9C H 0.2415 0.3438 0.2779 0.042 Uiso 1 1 calc GR . . . .
C10 C 0.2819(2) 0.2755(7) 0.4155(5) 0.041(2) Uani 1 1 d . . . . .
H10A H 0.3002 0.2712 0.3689 0.062 Uiso 1 1 calc GR . . . .
H10B H 0.2894 0.2076 0.4524 0.062 Uiso 1 1 calc GR . . . .
H10C H 0.2855 0.3577 0.4416 0.062 Uiso 1 1 calc GR . . . .
C11 C 0.2221(2) 0.1726(6) 0.5564(4) 0.0233(14) Uani 1 1 d . . . . .
H11 H 0.2503 0.2102 0.5670 0.031 Uiso 1 1 calc R . . . .
C12 C 0.1960(2) 0.1818(6) 0.6335(4) 0.0331(16) Uani 1 1 d . . . . .
H12A H 0.1684 0.1439 0.6249 0.050 Uiso 1 1 calc GR . . . .
H12B H 0.1927 0.2709 0.6484 0.050 Uiso 1 1 calc GR . . . .
H12C H 0.2104 0.1363 0.6761 0.050 Uiso 1 1 calc GR . . . .
C13 C 0.2284(2) 0.0329(6) 0.5310(4) 0.0355(17) Uani 1 1 d . . . . .
H13A H 0.2454 -0.0110 0.5708 0.053 Uiso 1 1 calc GR . . . .
H13B H 0.2428 0.0302 0.4798 0.053 Uiso 1 1 calc GR . . . .
H13C H 0.2012 -0.0088 0.5264 0.053 Uiso 1 1 calc GR . . . .
C14 C 0.11836(17) 0.5406(5) 0.3684(4) 0.0165(12) Uani 1 1 d . . . . .
C15 C 0.07580(18) 0.5296(5) 0.3398(4) 0.0180(12) Uani 1 1 d . . . . .
C16 C 0.0626(2) 0.6061(5) 0.2756(4) 0.0208(13) Uani 1 1 d . . . . .
H16 H 0.0347 0.5984 0.2571 0.028 Uiso 1 1 calc R . . . .
C17 C 0.0896(2) 0.6934(6) 0.2380(4) 0.0227(13) Uani 1 1 d . . . . .
C18 C 0.1314(2) 0.7024(6) 0.2652(4) 0.0224(13) Uani 1 1 d . . . . .
H18 H 0.1503 0.7591 0.2401 0.030 Uiso 1 1 calc R . . . .
C19 C 0.14519(19) 0.6275(5) 0.3293(4) 0.0183(13) Uani 1 1 d . . . . .
H19 H 0.1733 0.6356 0.3469 0.024 Uiso 1 1 calc R . . . .
C20 C 0.0746(2) 0.7760(6) 0.1680(4) 0.0328(16) Uani 1 1 d . . . . .
H20A H 0.0444 0.7657 0.1612 0.049 Uiso 1 1 calc GR . . . .
H20B H 0.0890 0.7496 0.1196 0.049 Uiso 1 1 calc GR . . . .
H20C H 0.0810 0.8651 0.1790 0.049 Uiso 1 1 calc GR . . . .
C21 C 0.00095(19) 0.3680(6) 0.3129(4) 0.0251(14) Uani 1 1 d . . . . .
H21 H -0.0138 0.4476 0.2971 0.033 Uiso 1 1 calc R . . . .
C22 C 0.0203(2) 0.3103(6) 0.2382(4) 0.0277(14) Uani 1 1 d . . . . .
H22A H 0.0324 0.2275 0.2510 0.042 Uiso 1 1 calc GR . . . .
H22B H 0.0423 0.3664 0.2182 0.042 Uiso 1 1 calc GR . . . .
H22C H -0.0013 0.3001 0.1977 0.042 Uiso 1 1 calc GR . . . .
C23 C -0.0321(2) 0.2758(8) 0.3479(5) 0.048(2) Uani 1 1 d . . . . .
H23A H -0.0508 0.2467 0.3056 0.072 Uiso 1 1 calc GR . . . .
H23B H -0.0485 0.3198 0.3885 0.072 Uiso 1 1 calc GR . . . .
H23C H -0.0179 0.2029 0.3717 0.072 Uiso 1 1 calc GR . . . .
C24 C 0.01449(19) 0.5082(6) 0.4678(4) 0.0254(14) Uani 1 1 d . . . . .
H24 H 0.0371 0.5553 0.4961 0.034 Uiso 1 1 calc R . . . .
C25 C -0.0077(2) 0.4256(7) 0.5323(4) 0.0307(15) Uani 1 1 d . . . . .
H25A H -0.0129 0.4773 0.5794 0.046 Uiso 1 1 calc GR . . . .
H25B H 0.0103 0.3539 0.5463 0.046 Uiso 1 1 calc GR . . . .
H25C H -0.0343 0.3940 0.5115 0.046 Uiso 1 1 calc GR . . . .
C26 C -0.01527(19) 0.6113(6) 0.4336(5) 0.0315(14) Uani 1 1 d . . . . .
H26A H -0.0391 0.5704 0.4076 0.047 Uiso 1 1 calc GR . . . .
H26B H 0.0000 0.6630 0.3950 0.047 Uiso 1 1 calc GR . . . .
H26C H -0.0254 0.6654 0.4766 0.047 Uiso 1 1 calc GR . . . .
C27 C 0.0715(2) 0.1930(6) 0.6117(4) 0.0236(14) Uani 1 1 d . . . . .
C28 C 0.0804(2) 0.2673(6) 0.6805(4) 0.0279(14) Uani 1 1 d . . . . .
C29 C 0.0617(2) 0.2284(7) 0.7524(4) 0.0384(18) Uani 1 1 d . . . . .
H29 H 0.0676 0.2750 0.7992 0.051 Uiso 1 1 calc R . . . .
C30 C 0.0348(3) 0.1228(8) 0.7571(5) 0.050(2) Uani 1 1 d . . . . .
H30 H 0.0221 0.1001 0.8059 0.067 Uiso 1 1 calc R . . . .
C31 C 0.0272(2) 0.0526(7) 0.6892(5) 0.0407(19) Uani 1 1 d . . . . .
H31 H 0.0096 -0.0195 0.6928 0.054 Uiso 1 1 calc R . . . .
C32 C 0.0445(2) 0.0840(6) 0.6150(4) 0.0290(15) Uani 1 1 d . . . . .
C33 C 0.1092(2) 0.3853(6) 0.6763(4) 0.0291(15) Uani 1 1 d . . . . .
H33 H 0.1296 0.3707 0.6323 0.039 Uiso 1 1 calc R . . . .
C34 C 0.0836(2) 0.5069(7) 0.6552(4) 0.0370(17) Uani 1 1 d . . . . .
H34A H 0.0607 0.5174 0.6933 0.056 Uiso 1 1 calc GR . . . .
H34B H 0.0720 0.4984 0.6018 0.056 Uiso 1 1 calc GR . . . .
H34C H 0.1020 0.5810 0.6573 0.056 Uiso 1 1 calc GR . . . .
C35 C 0.1348(3) 0.4088(9) 0.7525(5) 0.055(2) Uani 1 1 d . . . . .
H35A H 0.1163 0.4405 0.7942 0.082 Uiso 1 1 calc GR . . . .
H35B H 0.1567 0.4715 0.7418 0.082 Uiso 1 1 calc GR . . . .
H35C H 0.1477 0.3292 0.7698 0.082 Uiso 1 1 calc GR . . . .
C36 C 0.0350(2) 0.0013(6) 0.5412(5) 0.0331(16) Uani 1 1 d . . . . .
H36 H 0.0480 0.0445 0.4946 0.044 Uiso 1 1 calc R . . . .
C37 C 0.0553(3) -0.1308(6) 0.5479(6) 0.051(2) Uani 1 1 d . . . . .
H37A H 0.0857 -0.1216 0.5532 0.077 Uiso 1 1 calc GR . . . .
H37B H 0.0490 -0.1801 0.5002 0.077 Uiso 1 1 calc GR . . . .
H37C H 0.0442 -0.1747 0.5944 0.077 Uiso 1 1 calc GR . . . .
C38 C -0.0132(2) -0.0073(8) 0.5247(5) 0.049(2) Uani 1 1 d . . . . .
H38A H -0.0272 -0.0469 0.5701 0.074 Uiso 1 1 calc GR . . . .
H38B H -0.0181 -0.0583 0.4772 0.074 Uiso 1 1 calc GR . . . .
H38C H -0.0245 0.0780 0.5167 0.074 Uiso 1 1 calc GR . . . .
C39 C 0.12060(18) 0.1560(5) 0.2473(4) 0.0193(13) Uani 1 1 d . . . . .
H39 H 0.0949 0.1021 0.2450 0.026 Uiso 1 1 calc R . . . .
C40 C 0.12403(18) 0.2254(6) 0.1667(4) 0.0217(13) Uani 1 1 d . . . . .
C41 C 0.1322(2) 0.3577(6) 0.1634(4) 0.0229(13) Uani 1 1 d . . . . .
H41 H 0.1369 0.4032 0.2111 0.030 Uiso 1 1 calc R . . . .
C42 C 0.1334(2) 0.4221(7) 0.0905(4) 0.0279(15) Uani 1 1 d . . . . .
H42 H 0.1389 0.5104 0.0890 0.037 Uiso 1 1 calc R . . . .
C43 C 0.1263(2) 0.3542(7) 0.0190(5) 0.0352(17) Uani 1 1 d . . . . .
H43 H 0.1270 0.3970 -0.0303 0.047 Uiso 1 1 calc R . . . .
C44 C 0.1182(2) 0.2237(7) 0.0218(4) 0.0318(16) Uani 1 1 d . . . . .
H44 H 0.1136 0.1782 -0.0259 0.042 Uiso 1 1 calc R . . . .
C45 C 0.11671(18) 0.1597(6) 0.0952(4) 0.0248(14) Uani 1 1 d . . . . .
H45 H 0.1107 0.0717 0.0965 0.033 Uiso 1 1 calc R . . . .
C46 C 0.15791(18) 0.0664(5) 0.2685(4) 0.0195(13) Uani 1 1 d . . . . .
C47 C 0.19191(19) 0.0447(6) 0.2165(4) 0.0246(14) Uani 1 1 d . . . . .
H47 H 0.1926 0.0859 0.1666 0.033 Uiso 1 1 calc R . . . .
C48 C 0.2254(2) -0.0393(6) 0.2385(4) 0.0263(14) Uani 1 1 d . . . . .
H48 H 0.2485 -0.0519 0.2042 0.035 Uiso 1 1 calc R . . . .
C49 C 0.22333(19) -0.1021(5) 0.3111(4) 0.0244(14) Uani 1 1 d . . . . .
H49 H 0.2449 -0.1596 0.3255 0.032 Uiso 1 1 calc R . . . .
C50 C 0.1897(2) -0.0811(5) 0.3631(4) 0.0241(13) Uani 1 1 d . . . . .
H50 H 0.1887 -0.1263 0.4116 0.032 Uiso 1 1 calc R . . . .
C51 C 0.15710(19) 0.0065(5) 0.3449(4) 0.0191(13) Uani 1 1 d . . . . .
C52 C 0.1240(2) 0.0375(6) 0.4060(4) 0.0254(15) Uani 1 1 d . . . . .
H52A H 0.1321 -0.0025 0.4568 0.034 Uiso 1 1 calc R . . . .
H52B H 0.0973 -0.0016 0.3890 0.034 Uiso 1 1 calc R . . . .
C53A C 0.1343(9) -0.104(3) 0.7244(10) 0.116(10) Uani 0.598(17) 1 d . U P A 1
H53A H 0.1238 -0.0336 0.6921 0.173 Uiso 0.598(17) 1 calc R . P A 1
H53B H 0.1626 -0.1267 0.7069 0.173 Uiso 0.598(17) 1 calc R . P A 1
H53C H 0.1158 -0.1771 0.7186 0.173 Uiso 0.598(17) 1 calc R . P A 1
C54A C 0.1357(6) -0.0626(17) 0.8132(11) 0.111(7) Uani 0.598(17) 1 d G U P A 1
H54A H 0.1072 -0.0377 0.8301 0.148 Uiso 0.598(17) 1 calc R . P A 1
H54B H 0.1540 0.0127 0.8184 0.148 Uiso 0.598(17) 1 calc R . P A 1
C55A C 0.1522(5) -0.1689(13) 0.8698(10) 0.105(7) Uani 0.598(17) 1 d G U P A 1
H55A H 0.1339 -0.2441 0.8645 0.140 Uiso 0.598(17) 1 calc R . P A 1
H55B H 0.1806 -0.1937 0.8528 0.140 Uiso 0.598(17) 1 calc R . P A 1
C56A C 0.1537(6) -0.1288(16) 0.9589(10) 0.120(7) Uani 0.598(17) 1 d G U P A 1
H56A H 0.1720 -0.0537 0.9643 0.160 Uiso 0.598(17) 1 calc R . P A 1
H56B H 0.1252 -0.1040 0.9760 0.160 Uiso 0.598(17) 1 calc R . P A 1
C57A C 0.1702(7) -0.236(2) 1.0147(11) 0.141(10) Uani 0.598(17) 1 d G U P A 1
H57A H 0.1704 -0.2052 1.0694 0.211 Uiso 0.598(17) 1 calc R . P A 1
H57B H 0.1518 -0.3099 1.0106 0.211 Uiso 0.598(17) 1 calc R . P A 1
H57C H 0.1986 -0.2595 0.9989 0.211 Uiso 0.598(17) 1 calc R . P A 1
C53B C 0.1931(8) -0.311(2) 0.9574(15) 0.111(11) Uani 0.402(17) 1 d . U P A 2
H53D H 0.1872 -0.4009 0.9660 0.166 Uiso 0.402(17) 1 calc R . P A 2
H53E H 0.2182 -0.3020 0.9248 0.166 Uiso 0.402(17) 1 calc R . P A 2
H53F H 0.1976 -0.2694 1.0086 0.166 Uiso 0.402(17) 1 calc R . P A 2
C54B C 0.1552(6) -0.2478(18) 0.9144(12) 0.099(8) Uani 0.402(17) 1 d G U P A 2
H54C H 0.1298 -0.2592 0.9472 0.132 Uiso 0.402(17) 1 calc R . P A 2
H54D H 0.1505 -0.2919 0.8634 0.132 Uiso 0.402(17) 1 calc R . P A 2
C55B C 0.1614(8) -0.1035(16) 0.8979(11) 0.093(7) Uani 0.402(17) 1 d G U P A 2
H55C H 0.1588 -0.0567 0.9484 0.124 Uiso 0.402(17) 1 calc R . P A 2
H55D H 0.1902 -0.0898 0.8778 0.124 Uiso 0.402(17) 1 calc R . P A 2
C56B C 0.1296(8) -0.0479(19) 0.8371(13) 0.081(7) Uani 0.402(17) 1 d G U P A 2
H56C H 0.1305 0.0457 0.8401 0.107 Uiso 0.402(17) 1 calc R . P A 2
H56D H 0.1011 -0.0751 0.8522 0.107 Uiso 0.402(17) 1 calc R . P A 2
C57B C 0.1381(9) -0.089(2) 0.7499(12) 0.047(6) Uani 0.402(17) 1 d G U P A 2
H57D H 0.1171 -0.0512 0.7150 0.070 Uiso 0.402(17) 1 calc R . P A 2
H57E H 0.1661 -0.0609 0.7339 0.070 Uiso 0.402(17) 1 calc R . P A 2
H57F H 0.1366 -0.1818 0.7460 0.070 Uiso 0.402(17) 1 calc R . P A 2

loop_
_atom_site_aniso_label
_atom_site_aniso_U_11
_atom_site_aniso_U_22
_atom_site_aniso_U_33
_atom_site_aniso_U_23
_atom_site_aniso_U_13
_atom_site_aniso_U_12
Zr1 0.0149(2) 0.0116(2) 0.0186(2) 0.0001(3) 0.0002(3) -0.0019(2)
P1 0.0161(7) 0.0139(7) 0.0263(8) 0.0001(7) -0.0033(6) -0.0007(6)
P2 0.0147(7) 0.0170(7) 0.0248(8) 0.0010(7) -0.0006(7) -0.0016(6)
O1 0.017(2) 0.023(2) 0.021(2) 0.0022(18) 0.0039(17) -0.0001(17)
O2 0.016(2) 0.017(2) 0.021(2) -0.0003(17) 0.0008(16) -0.0001(16)
N1 0.015(2) 0.0137(19) 0.022(2) 0.005(3) -0.002(2) -0.0004(17)
C1 0.025(3) 0.019(3) 0.017(3) 0.003(2) -0.002(3) -0.005(3)
C2 0.019(3) 0.018(3) 0.025(3) 0.002(3) -0.002(3) -0.002(2)
C3 0.028(4) 0.027(3) 0.034(4) 0.003(3) -0.012(3) -0.002(3)
C4 0.047(4) 0.027(4) 0.032(4) 0.002(3) -0.018(3) -0.009(3)
C5 0.049(4) 0.016(3) 0.028(4) -0.002(3) -0.006(3) -0.006(3)
C6 0.023(3) 0.019(3) 0.026(3) 0.001(3) -0.001(3) -0.003(3)
C7 0.072(6) 0.030(4) 0.057(6) -0.005(4) -0.037(5) -0.006(4)
C8 0.020(3) 0.024(3) 0.034(4) -0.001(3) 0.001(3) 0.003(2)
C9 0.021(3) 0.030(3) 0.034(4) 0.002(3) 0.007(3) -0.003(3)
C10 0.019(3) 0.054(4) 0.051(6) -0.002(4) -0.004(3) 0.000(3)
C11 0.025(3) 0.021(3) 0.024(3) 0.002(3) -0.005(3) -0.001(3)
C12 0.040(4) 0.028(3) 0.032(4) 0.008(3) -0.006(3) 0.009(3)
C13 0.052(5) 0.024(3) 0.030(4) 0.006(3) -0.011(4) 0.010(3)
C14 0.019(3) 0.008(2) 0.022(3) -0.002(2) 0.000(2) 0.000(2)
C15 0.017(3) 0.015(3) 0.022(3) -0.001(2) 0.002(2) 0.000(2)
C16 0.022(3) 0.010(3) 0.030(4) -0.002(2) -0.004(3) 0.002(2)
C17 0.029(3) 0.016(3) 0.023(3) 0.000(3) -0.003(3) 0.001(3)
C18 0.026(3) 0.016(3) 0.025(3) 0.003(3) 0.004(3) -0.003(3)
C19 0.018(3) 0.012(3) 0.025(3) 0.000(2) 0.000(3) -0.004(2)
C20 0.035(4) 0.028(3) 0.036(4) 0.010(3) -0.008(3) -0.004(3)
C21 0.019(3) 0.028(3) 0.029(4) -0.001(3) -0.006(3) -0.005(3)
C22 0.022(3) 0.028(3) 0.034(4) -0.007(3) -0.007(3) -0.002(3)
C23 0.034(4) 0.065(5) 0.046(5) -0.005(4) -0.002(4) -0.028(4)
C24 0.025(3) 0.023(3) 0.028(3) 0.002(3) 0.002(3) 0.001(3)
C25 0.027(3) 0.032(4) 0.033(4) 0.002(3) 0.005(3) 0.001(3)
C26 0.028(3) 0.028(3) 0.039(4) 0.000(4) 0.008(4) 0.007(3)
C27 0.028(3) 0.018(3) 0.024(3) 0.006(3) 0.008(3) 0.009(3)
C28 0.028(3) 0.032(3) 0.024(3) 0.001(3) 0.003(3) 0.011(3)
C29 0.046(4) 0.046(4) 0.023(4) 0.006(3) 0.007(3) 0.017(4)
C30 0.057(5) 0.049(5) 0.045(5) 0.016(4) 0.032(4) 0.012(4)
C31 0.055(5) 0.025(4) 0.042(5) 0.010(3) 0.025(4) 0.006(3)
C32 0.035(4) 0.022(3) 0.031(4) 0.008(3) 0.013(3) 0.007(3)
C33 0.025(3) 0.037(4) 0.026(4) -0.008(3) 0.000(3) 0.010(3)
C34 0.034(4) 0.040(4) 0.037(4) 0.004(3) 0.010(3) 0.003(3)
C35 0.060(6) 0.065(6) 0.038(5) -0.010(4) -0.013(4) 0.001(5)
C36 0.036(4) 0.021(3) 0.042(4) 0.003(3) 0.019(3) -0.005(3)
C37 0.059(5) 0.023(4) 0.072(6) -0.003(4) 0.030(5) -0.003(3)
C38 0.037(4) 0.056(5) 0.055(5) -0.015(4) 0.018(4) -0.011(4)
C39 0.020(3) 0.015(3) 0.023(3) -0.002(2) -0.003(2) -0.005(2)
C40 0.011(3) 0.026(3) 0.027(3) 0.000(3) 0.004(2) 0.004(2)
C41 0.022(3) 0.025(3) 0.022(3) 0.000(3) -0.001(3) -0.001(3)
C42 0.023(3) 0.028(3) 0.033(4) 0.004(3) 0.006(3) 0.001(3)
C43 0.018(3) 0.053(5) 0.034(4) 0.019(4) 0.006(3) 0.007(3)
C44 0.023(3) 0.050(4) 0.022(3) -0.008(3) -0.001(3) 0.006(3)
C45 0.015(3) 0.030(3) 0.029(4) -0.004(3) 0.001(3) 0.003(3)
C46 0.018(3) 0.016(3) 0.024(3) -0.004(2) 0.002(3) -0.005(2)
C47 0.028(3) 0.019(3) 0.027(4) -0.001(3) 0.002(3) -0.004(3)
C48 0.022(3) 0.024(3) 0.033(4) -0.002(3) 0.008(3) -0.003(3)
C49 0.023(3) 0.014(3) 0.036(4) -0.001(3) -0.001(3) 0.000(2)
C50 0.035(4) 0.012(3) 0.025(3) -0.001(2) 0.000(3) -0.004(3)
C51 0.026(3) 0.005(2) 0.026(3) 0.000(2) 0.002(3) -0.006(2)
C52 0.031(3) 0.022(3) 0.023(4) 0.002(2) 0.004(3) -0.008(3)
C53A 0.086(16) 0.15(2) 0.112(15) 0.022(16) 0.015(16) -0.001(16)
C54A 0.059(11) 0.150(16) 0.125(15) 0.004(12) 0.008(11) -0.021(11)
C55A 0.047(9) 0.147(16) 0.123(13) 0.007(11) -0.004(10) -0.026(9)
C56A 0.071(10) 0.161(17) 0.128(14) 0.013(11) 0.002(11) -0.004(11)
C57A 0.102(17) 0.18(2) 0.142(18) 0.047(16) 0.005(16) 0.019(15)
C53B 0.089(18) 0.125(19) 0.12(2) 0.073(17) 0.008(16) -0.001(15)
C54B 0.098(14) 0.092(13) 0.108(16) 0.004(12) 0.015(13) 0.040(11)
C55B 0.096(14) 0.103(13) 0.081(14) 0.014(11) 0.016(11) 0.037(11)
C56B 0.090(15) 0.085(13) 0.067(13) 0.002(11) 0.011(11) 0.017(12)
C57B 0.054(15) 0.034(11) 0.053(12) -0.004(10) 0.026(11) -0.005(10)

loop_
_atom_type_symbol
_atom_type_description
_atom_type_scat_dispersion_real
_atom_type_scat_dispersion_imag
_atom_type_scat_source
C C 0.0033 0.0016 'International Tables Vol C Tables 4.2.6.8 and 6.1.1.4'
H H 0.0000 0.0000 'International Tables Vol C Tables 4.2.6.8 and 6.1.1.4'
N N 0.0061 0.0033 'International Tables Vol C Tables 4.2.6.8 and 6.1.1.4'
O O 0.0106 0.0060 'International Tables Vol C Tables 4.2.6.8 and 6.1.1.4'
P P 0.1023 0.0942 'International Tables Vol C Tables 4.2.6.8 and 6.1.1.4'
Zr Zr -2.9673 0.5597 'International Tables Vol C Tables 4.2.6.8 and 6.1.1.4'

loop_
_geom_angle_atom_site_label_1
_geom_angle_atom_site_label_2
_geom_angle_atom_site_label_3
_geom_angle
P1 Zr1 P2 142.82(5)
O1 Zr1 P1 95.70(13)
O1 Zr1 P2 91.54(12)
O1 Zr1 N1 103.62(19)
O1 Zr1 C52 93.46(19)
O2 Zr1 P1 103.27(12)
O2 Zr1 P2 80.26(12)
O2 Zr1 O1 157.86(17)
O2 Zr1 N1 93.39(18)
O2 Zr1 C52 76.88(19)
N1 Zr1 P1 70.97(12)
N1 Zr1 P2 71.88(11)
N1 Zr1 C52 152.2(2)
C52 Zr1 P1 85.79(17)
C52 Zr1 P2 130.18(17)
C2 P1 Zr1 98.18(19)
C2 P1 C8 106.4(3)
C2 P1 C11 103.7(3)
C8 P1 Zr1 114.8(2)
C8 P1 C11 105.3(3)
C11 P1 Zr1 126.0(2)
C15 P2 Zr1 91.98(18)
C15 P2 C21 105.0(3)
C15 P2 C24 102.6(3)
C21 P2 Zr1 124.5(2)
C21 P2 C24 106.8(3)
C24 P2 Zr1 120.6(2)
C27 O1 Zr1 172.7(4)
C39 O2 Zr1 141.9(3)
C1 N1 Zr1 125.0(4)
C14 N1 Zr1 117.6(4)
C14 N1 C1 116.7(4)
C2 C1 N1 119.2(5)
C6 C1 N1 122.2(5)
C6 C1 C2 118.4(6)
C1 C2 P1 116.0(4)
C3 C2 P1 124.4(5)
C3 C2 C1 119.4(5)
C4 C3 C2 122.8(6)
C3 C4 C5 117.1(6)
C3 C4 C7 121.7(7)
C5 C4 C7 121.2(6)
C6 C5 C4 121.6(6)
C5 C6 C1 120.7(6)
C9 C8 P1 111.0(4)
C9 C8 C10 110.8(5)
C10 C8 P1 113.5(5)
C12 C11 P1 111.0(4)
C13 C11 P1 110.5(4)
C13 C11 C12 111.2(6)
N1 C14 C15 119.9(5)
C19 C14 N1 122.3(5)
C19 C14 C15 117.7(5)
C14 C15 P2 116.9(4)
C16 C15 P2 123.8(4)
C16 C15 C14 119.3(5)
C17 C16 C15 122.4(6)
C16 C17 C18 118.3(6)
C16 C17 C20 121.6(6)
C18 C17 C20 120.2(6)
C19 C18 C17 120.4(6)
C18 C19 C14 122.1(6)
C22 C21 P2 112.2(4)
C22 C21 C23 109.8(6)
C23 C21 P2 111.1(5)
C25 C24 P2 113.2(4)
C26 C24 P2 113.7(5)
C26 C24 C25 111.8(5)
O1 C27 C28 119.2(5)
O1 C27 C32 119.1(6)
C28 C27 C32 121.7(6)
C27 C28 C33 121.4(6)
C29 C28 C27 117.1(6)
C29 C28 C33 121.5(6)
C30 C29 C28 122.3(7)
C31 C30 C29 118.8(7)
C30 C31 C32 122.7(7)
C27 C32 C36 122.4(6)
C31 C32 C27 117.3(6)
C31 C32 C36 120.3(6)
C28 C33 C34 111.0(5)
C35 C33 C28 113.9(6)
C35 C33 C34 109.6(6)
C32 C36 C38 111.6(6)
C37 C36 C32 111.5(7)
C37 C36 C38 112.0(6)
O2 C39 C40 110.8(5)
O2 C39 C46 109.0(5)
C40 C39 C46 115.7(5)
C41 C40 C39 120.8(6)
C45 C40 C39 120.5(5)
C45 C40 C41 118.6(6)
C42 C41 C40 120.9(6)
C41 C42 C43 119.7(6)
C44 C43 C42 119.8(7)
C43 C44 C45 120.3(7)
C40 C45 C44 120.7(6)
C47 C46 C39 122.8(5)
C47 C46 C51 120.0(5)
C51 C46 C39 117.2(5)
C46 C47 C48 120.6(6)
C49 C48 C47 119.0(6)
C48 C49 C50 120.7(6)
C49 C50 C51 121.8(6)
C46 C51 C52 121.9(5)
C50 C51 C46 117.7(5)
C50 C51 C52 120.3(6)
C51 C52 Zr1 115.8(4)
C53A C54A C55A 113.3
C56A C55A C54A 113.8
C57A C56A C55A 113.3
C53B C54B C55B 113.6
C56B C55B C54B 113.7
C55B C56B C57B 113.7

loop_
_geom_bond_atom_site_label_1
_geom_bond_atom_site_label_2
_geom_bond_distance
Zr1 P1 2.7603(15)
Zr1 P2 2.7968(15)
Zr1 O1 1.983(4)
Zr1 O2 1.963(4)
Zr1 N1 2.202(4)
Zr1 C52 2.323(6)
P1 C2 1.808(6)
P1 C8 1.847(7)
P1 C11 1.852(6)
P2 C15 1.819(6)
P2 C21 1.853(6)
P2 C24 1.855(6)
O1 C27 1.365(7)
O2 C39 1.409(7)
N1 C1 1.428(8)
N1 C14 1.412(7)
C1 C2 1.401(8)
C1 C6 1.390(8)
C2 C3 1.399(9)
C3 C4 1.366(9)
C4 C5 1.401(10)
C4 C7 1.502(10)
C5 C6 1.385(9)
C8 C9 1.516(9)
C8 C10 1.538(9)
C11 C12 1.519(9)
C11 C13 1.519(9)
C14 C15 1.419(8)
C14 C19 1.391(8)
C15 C16 1.388(8)
C16 C17 1.384(8)
C17 C18 1.387(9)
C17 C20 1.514(9)
C18 C19 1.383(8)
C21 C22 1.500(9)
C21 C23 1.522(9)
C24 C25 1.534(9)
C24 C26 1.525(8)
C27 C28 1.401(9)
C27 C32 1.411(9)
C28 C29 1.385(9)
C28 C33 1.520(9)
C29 C30 1.383(11)
C30 C31 1.360(11)
C31 C32 1.381(9)
C32 C36 1.521(10)
C33 C34 1.532(9)
C33 C35 1.515(10)
C36 C37 1.513(10)
C36 C38 1.536(10)
C39 C40 1.519(9)
C39 C46 1.532(8)
C40 C41 1.393(8)
C40 C45 1.383(9)
C41 C42 1.380(9)
C42 C43 1.393(10)
C43 C44 1.374(10)
C44 C45 1.385(9)
C46 C47 1.387(8)
C46 C51 1.410(8)
C47 C48 1.409(9)
C48 C49 1.367(9)
C49 C50 1.376(9)
C50 C51 1.398(8)
C51 C52 1.484(9)
C53A C54A 1.5312
C54A C55A 1.5333
C55A C56A 1.5330
C56A C57A 1.5309
C53B C54B 1.5296
C54B C55B 1.5298
C55B C56B 1.5287
C56B C57B 1.5295
